data_2312706
loop_
_publ_author_name
'Moya, Marielsys'
'Liendo-Polanco, Gustavo R'
'Atencio, Reinaldo'
'Silva, Pedro'
'Henao, Jose A.'
'Bruno-Colmenares, Julia'

_publ_section_title
;
 Coordination geometry flexibility driving supramolecular isomerism of
 Cu/Mo pillared-layer hybrid networks.
;
_journal_issue 6
_journal_name_full 'Acta crystallographica Section B, Structural science, crystal engineering and materials'
_journal_page_first 782
_journal_page_last 792
_journal_paper_doi 10.1107/S2052520624009934
_journal_volume 80
_journal_year 2024
_chemical_formula_moiety 'C10 H8 Cu2 Mo2 N2 O8, 0.5[H2O]'
_chemical_formula_sum 'C10 H9 Cu2 Mo2 N2 O8.5'
_chemical_formula_weight 612.15
_space_group_crystal_system triclinic
_space_group_IT_number 2
_space_group_name_Hall '-P 1'
_space_group_name_H-M_alt 'P -1'
_atom_sites_solution_hydrogens geom
_atom_sites_solution_primary dual
_audit_creation_date 2024-08-16
_audit_creation_method
;
Olex2 1.5
(compiled 2024.02.16 svn.r378c4104 for OlexSys, GUI svn.r6928)
;
_cell_angle_alpha 95.990(2)
_cell_angle_beta 93.999(2)
_cell_angle_gamma 110.227(2)
_cell_formula_units_Z 1
_cell_length_a 5.61200(10)
_cell_length_b 5.77240(10)
_cell_length_c 12.4665(3)
_cell_measurement_reflns_used 7624
_cell_measurement_temperature 298(2)
_cell_measurement_theta_max 26.3864
_cell_measurement_theta_min 1.8298
_cell_volume 374.444(14)
_computing_molecular_graphics 'Olex2 1.5 (Dolomanov et al., 2009)'
_computing_publication_material 'Olex2 1.5 (Dolomanov et al., 2009)'
_computing_structure_refinement 'SHELXL 2018/3 (Sheldrick, 2015)'
_computing_structure_solution 'SHELXT 2014/5 (Sheldrick, 2014)'
_diffrn_ambient_temperature 298(2)
_diffrn_detector 'Area detector'
_diffrn_detector_type 'Rigaku Pilatus 200'
_diffrn_measured_fraction_theta_full 0.980
_diffrn_measured_fraction_theta_max 0.980
_diffrn_measurement_device 'XtaLAB (RCD3): quarter-chi single'
_diffrn_measurement_device_type 'Rigaku XtaLAB P200 AFC11'
_diffrn_measurement_method '\w scans'
_diffrn_radiation_monochromator 'Curve graphite monochromator'
_diffrn_radiation_probe x-ray
_diffrn_radiation_type CuK\a
_diffrn_radiation_wavelength 1.54184
_diffrn_reflns_av_R_equivalents 0.0255
_diffrn_reflns_av_unetI/netI 0.0310
_diffrn_reflns_Laue_measured_fraction_full 0.980
_diffrn_reflns_Laue_measured_fraction_max 0.980
_diffrn_reflns_limit_h_max 6
_diffrn_reflns_limit_h_min -5
_diffrn_reflns_limit_k_max 6
_diffrn_reflns_limit_k_min -6
_diffrn_reflns_limit_l_max 14
_diffrn_reflns_limit_l_min -14
_diffrn_reflns_number 2662
_diffrn_reflns_point_group_measured_fraction_full 0.980
_diffrn_reflns_point_group_measured_fraction_max 0.980
_diffrn_reflns_theta_full 66.549
_diffrn_reflns_theta_max 66.549
_diffrn_reflns_theta_min 7.190
_diffrn_source 'Microfocus Cu-radiation'
_diffrn_source_target Cu
_exptl_absorpt_coefficient_mu 17.085
_exptl_absorpt_correction_T_max 0.108
_exptl_absorpt_correction_T_min 0.094
_exptl_absorpt_correction_type empirical
_exptl_absorpt_process_details DTABSCOR
_exptl_crystal_colour 'dark green'
_exptl_crystal_colour_modifier dark
_exptl_crystal_colour_primary green
_exptl_crystal_density_diffrn 2.715
_exptl_crystal_description block
_exptl_crystal_F_000 293
_exptl_crystal_size_max 0.28
_exptl_crystal_size_mid 0.26
_exptl_crystal_size_min 0.25
_refine_diff_density_max 0.639
_refine_diff_density_min -0.813
_refine_diff_density_rms 0.148
_refine_ls_extinction_method none
_refine_ls_goodness_of_fit_ref 1.093
_refine_ls_hydrogen_treatment constr
_refine_ls_matrix_type full
_refine_ls_number_parameters 109
_refine_ls_number_reflns 1295
_refine_ls_number_restraints 0
_refine_ls_restrained_S_all 1.093
_refine_ls_R_factor_all 0.0278
_refine_ls_R_factor_gt 0.0275
_refine_ls_shift/su_max 0.001
_refine_ls_shift/su_mean 0.000
_refine_ls_structure_factor_coef Fsqd
_refine_ls_weighting_details 'w=1/[\s^2^(Fo^2^)+(0.0447P)^2^+0.3926P] where P=(Fo^2^+2Fc^2^)/3'
_refine_ls_weighting_scheme calc
_refine_ls_wR_factor_gt 0.0719
_refine_ls_wR_factor_ref 0.0721
_reflns_Friedel_coverage 0.000
_reflns_number_gt 1283
_reflns_number_total 1295
_reflns_threshold_expression 'I > 2\s(I)'
_cod_data_source_file yv5021sup1.cif
_cod_data_source_block 2
_cod_depositor_comments 'Adding full bibliography for 2312705--2312708.cif.'
_cod_original_cell_volume 374.443(14)
_cod_original_formula_sum 'C10 H9 Cu2 Mo2 N2 O8.50'
_cod_database_code 2312706
_cod_database_fobs_code 2312706
_shelx_shelxl_version_number 2018/3
_shelx_space_group_comment
;
The symmetry employed for this shelxl refinement is uniquely defined
by the following loop, which should always be used as a source of
symmetry information in preference to the above space-group names.
They are only intended as comments.
;
_shelx_estimated_absorpt_t_max 0.100
_shelx_estimated_absorpt_t_min 0.087
_olex2_refinement_description
;
1. Fixed Uiso
 At 1.2 times of:
  All C(H) groups
2.a Aromatic/amide H refined with riding coordinates:
 C1(H1), C2(H2), C4(H4), C5(H5)
;
_smtbx_masks_special_details
;
A solvent mask was calculated and 5 electrons were 
found in a volume of 19\%A^3^ in 1 void per unit cell. 
This is consistent with the presence of 0.25[H2O] per 
Asymmetric Unit which account for 5 electrons 
per unit cell.
;
_smtbx_masks_void_probe_radius 1.2
_smtbx_masks_void_truncation_radius 1.2
_olex2_submission_special_instructions 'No special instructions were received'

loop_
_space_group_symop_operation_xyz
'x, y, z'
'-x, -y, -z'

loop_
_atom_site_label
_atom_site_type_symbol
_atom_site_fract_x
_atom_site_fract_y
_atom_site_fract_z
_atom_site_U_iso_or_equiv
_atom_site_adp_type
_atom_site_occupancy
_atom_site_site_symmetry_order
_atom_site_calc_flag
_atom_site_refinement_flags_posn
_atom_site_refinement_flags_adp
_atom_site_refinement_flags_occupancy
_atom_site_disorder_assembly
_atom_site_disorder_group
Mo1 Mo 0.45736(5) 0.15076(5) 0.87971(2) 0.01195(14) Uani 1 1 d . . . . .
Cu1 Cu 0.87732(10) 0.76837(10) 0.92378(4) 0.01341(17) Uani 1 1 d . . . . .
O1 O 0.7047(5) 0.4246(5) 0.9441(2) 0.0196(6) Uani 1 1 d . . . . .
O2 O 0.4293(6) 0.1713(6) 0.7440(2) 0.0264(7) Uani 1 1 d . . . . .
O3 O 0.1370(5) 0.1072(5) 0.9250(2) 0.0147(5) Uani 1 1 d . . . . .
O4 O 0.5412(5) -0.1102(5) 0.8924(2) 0.0204(6) Uani 1 1 d . . . . .
N1 N 0.9138(6) 0.6691(6) 0.7714(3) 0.0176(7) Uani 1 1 d . . . . .
C1 C 1.0403(8) 0.5156(8) 0.7479(3) 0.0225(9) Uani 1 1 d . . . . .
H1 H 1.104975 0.452815 0.804261 0.027 Uiso 1 1 calc R U . . .
C2 C 1.0784(9) 0.4469(9) 0.6423(3) 0.0260(9) Uani 1 1 d . . . . .
H2 H 1.168872 0.340966 0.628851 0.031 Uiso 1 1 calc R U . . .
C4 C 0.8472(10) 0.6925(10) 0.5830(4) 0.0335(11) Uani 1 1 d . . . . .
H4 H 0.777206 0.755554 0.528287 0.040 Uiso 1 1 calc R U . . .
C5 C 0.8182(10) 0.7534(9) 0.6893(4) 0.0286(10) Uani 1 1 d . . . . .
H5 H 0.727754 0.858390 0.704943 0.034 Uiso 1 1 calc R U . . .
C3 C 0.9820(8) 0.5356(8) 0.5573(3) 0.0208(9) Uani 1 1 d . . . . .

loop_
_atom_site_aniso_label
_atom_site_aniso_U_11
_atom_site_aniso_U_22
_atom_site_aniso_U_33
_atom_site_aniso_U_23
_atom_site_aniso_U_13
_atom_site_aniso_U_12
Mo1 0.0100(2) 0.0107(2) 0.0157(2) 0.00196(12) 0.00422(12) 0.00380(14)
Cu1 0.0149(3) 0.0108(3) 0.0123(3) -0.0009(2) 0.0058(2) 0.0018(2)
O1 0.0199(14) 0.0139(14) 0.0230(15) 0.0023(11) 0.0075(11) 0.0026(11)
O2 0.0232(15) 0.0343(18) 0.0226(16) 0.0085(13) 0.0059(12) 0.0094(14)
O3 0.0138(13) 0.0146(13) 0.0148(13) 0.0008(10) 0.0041(10) 0.0039(11)
O4 0.0166(14) 0.0185(15) 0.0285(15) 0.0014(12) 0.0027(11) 0.0098(12)
N1 0.0212(17) 0.0134(16) 0.0151(16) -0.0004(12) 0.0061(13) 0.0020(14)
C1 0.029(2) 0.026(2) 0.017(2) 0.0030(16) 0.0044(16) 0.0148(19)
C2 0.037(2) 0.033(2) 0.017(2) 0.0016(17) 0.0060(17) 0.023(2)
C4 0.054(3) 0.046(3) 0.016(2) 0.007(2) 0.008(2) 0.036(3)
C5 0.043(3) 0.032(2) 0.022(2) 0.0017(18) 0.0103(19) 0.027(2)
C3 0.026(2) 0.024(2) 0.014(2) -0.0001(15) 0.0050(15) 0.0101(18)

loop_
_atom_type_symbol
_atom_type_description
_atom_type_scat_dispersion_real
_atom_type_scat_dispersion_imag
_atom_type_scat_source
C C 0.0181 0.0091 'International Tables Vol C Tables 4.2.6.8 and 6.1.1.4'
H H 0.0000 0.0000 'International Tables Vol C Tables 4.2.6.8 and 6.1.1.4'
Cu Cu -1.9646 0.5888 'International Tables Vol C Tables 4.2.6.8 and 6.1.1.4'
Mo Mo -0.0483 2.7339 'International Tables Vol C Tables 4.2.6.8 and 6.1.1.4'
N N 0.0311 0.0180 'International Tables Vol C Tables 4.2.6.8 and 6.1.1.4'
O O 0.0492 0.0322 'International Tables Vol C Tables 4.2.6.8 and 6.1.1.4'

loop_
_geom_angle_atom_site_label_1
_geom_angle_atom_site_label_2
_geom_angle_atom_site_label_3
_geom_angle
_geom_angle_site_symmetry_1
_geom_angle_site_symmetry_3
_geom_angle_publ_flag
O1 Mo1 O3 114.40(12) . . ?
O2 Mo1 O1 107.67(14) . . ?
O2 Mo1 O3 106.41(13) . . ?
O2 Mo1 O4 106.22(15) . . ?
O4 Mo1 O1 110.41(13) . . ?
O4 Mo1 O3 111.26(13) . . ?
O1 Cu1 Cu1 132.99(9) . 2_777 ?
O1 Cu1 O3 163.93(12) . 1_665 ?
O1 Cu1 O3 92.78(12) . 2_667 ?
O1 Cu1 O4 100.77(11) . 1_565 ?
O1 Cu1 N1 91.55(13) . . ?
O3 Cu1 Cu1 42.21(8) 2_667 2_777 ?
O3 Cu1 Cu1 41.45(7) 1_665 2_777 ?
O3 Cu1 O3 83.65(11) 2_667 1_665 ?
O3 Cu1 O4 94.35(11) 1_665 1_565 ?
O3 Cu1 O4 82.94(11) 2_667 1_565 ?
O3 Cu1 N1 175.41(13) 2_667 . ?
O4 Cu1 Cu1 88.25(8) 1_565 2_777 ?
N1 Cu1 Cu1 133.21(10) . 2_777 ?
N1 Cu1 O3 91.76(12) . 1_665 ?
N1 Cu1 O4 97.73(13) . 1_565 ?
Mo1 O1 Cu1 140.44(17) . . ?
Mo1 O3 Cu1 117.95(13) . 2_667 ?
Mo1 O3 Cu1 121.33(14) . 1_445 ?
Cu1 O3 Cu1 96.35(11) 2_667 1_445 ?
Mo1 O4 Cu1 143.08(15) . 1_545 ?
C1 N1 Cu1 120.0(3) . . ?
C5 N1 Cu1 122.0(3) . . ?
C5 N1 C1 118.0(4) . . ?
N1 C1 H1 118.9 . . ?
N1 C1 C2 122.2(4) . . ?
C2 C1 H1 118.9 . . ?
C1 C2 H2 120.0 . . ?
C3 C2 C1 120.0(4) . . ?
C3 C2 H2 120.0 . . ?
C5 C4 H4 120.2 . . ?
C5 C4 C3 119.7(4) . . ?
C3 C4 H4 120.2 . . ?
N1 C5 C4 123.0(4) . . ?
N1 C5 H5 118.5 . . ?
C4 C5 H5 118.5 . . ?
C2 C3 C4 117.1(4) . . ?
C2 C3 C3 121.4(5) . 2_766 ?
C4 C3 C3 121.5(5) . 2_766 ?

loop_
_geom_bond_atom_site_label_1
_geom_bond_atom_site_label_2
_geom_bond_distance
_geom_bond_site_symmetry_2
_geom_bond_publ_flag
Mo1 O1 1.770(3) . ?
Mo1 O2 1.709(3) . ?
Mo1 O3 1.864(3) . ?
Mo1 O4 1.745(3) . ?
Cu1 Cu1 2.9474(10) 2_777 ?
Cu1 O1 1.936(3) . ?
Cu1 O3 1.992(3) 1_665 ?
Cu1 O3 1.963(3) 2_667 ?
Cu1 O4 2.252(3) 1_565 ?
Cu1 N1 1.972(3) . ?
N1 C1 1.335(6) . ?
N1 C5 1.334(6) . ?
C1 H1 0.9300 . ?
C1 C2 1.388(6) . ?
C2 H2 0.9300 . ?
C2 C3 1.380(6) . ?
C4 H4 0.9300 . ?
C4 C5 1.371(6) . ?
C4 C3 1.394(6) . ?
C5 H5 0.9300 . ?
C3 C3 1.491(8) 2_766 ?

loop_
_geom_torsion_atom_site_label_1
_geom_torsion_atom_site_label_2
_geom_torsion_atom_site_label_3
_geom_torsion_atom_site_label_4
_geom_torsion
_geom_torsion_site_symmetry_1
_geom_torsion_site_symmetry_2
_geom_torsion_site_symmetry_3
_geom_torsion_site_symmetry_4
_geom_torsion_publ_flag
Cu1 N1 C1 C2 -177.8(4) . . . . ?
Cu1 N1 C5 C4 178.2(4) . . . . ?
O1 Mo1 O3 Cu1 -32.42(19) . . . 2_667 ?
O1 Mo1 O3 Cu1 -150.41(15) . . . 1_445 ?
O1 Mo1 O4 Cu1 -21.3(3) . . . 1_545 ?
O2 Mo1 O1 Cu1 25.0(3) . . . . ?
O2 Mo1 O3 Cu1 -151.18(16) . . . 2_667 ?
O2 Mo1 O3 Cu1 90.82(18) . . . 1_445 ?
O2 Mo1 O4 Cu1 95.2(3) . . . 1_545 ?
O3 Mo1 O1 Cu1 -93.0(3) . . . . ?
O3 Mo1 O4 Cu1 -149.4(2) . . . 1_545 ?
O4 Mo1 O1 Cu1 140.6(2) . . . . ?
O4 Mo1 O3 Cu1 -24.45(19) . . . 1_445 ?
O4 Mo1 O3 Cu1 93.55(17) . . . 2_667 ?
N1 C1 C2 C3 -0.7(7) . . . . ?
C1 N1 C5 C4 -0.9(7) . . . . ?
C1 C2 C3 C4 -0.3(7) . . . . ?
C1 C2 C3 C3 -179.7(5) . . . 2_766 ?
C5 N1 C1 C2 1.3(7) . . . . ?
C5 C4 C3 C2 0.6(8) . . . . ?
C5 C4 C3 C3 180.0(5) . . . 2_766 ?
C3 C4 C5 N1 0.0(8) . . . . ?

loop_
_smtbx_masks_void_nr
_smtbx_masks_void_average_x
_smtbx_masks_void_average_y
_smtbx_masks_void_average_z
_smtbx_masks_void_volume
_smtbx_masks_void_count_electrons
_smtbx_masks_void_content
1 0.500 0.000 0.500 19.1 4.8 '0.5 water'
